data_2237846
loop_
_publ_author_name
'Roy, Subhadip'
'Das, Subrata'

_publ_section_title
;
 5-(6-Amino-1,3-dimethyl-2,4-dioxo-1,2,3,4-tetrahydropyrimidin-5-yl)-1,3-dimethyl-1<i>H</i>-chromeno[2,3-<i>d</i>]pyrimidine-2,4(3<i>H</i>,5<i>H</i>)-dione
 3.5-hydrate
;
_journal_coeditor_code GO2089
_journal_issue 6
_journal_name_full 'Acta Crystallographica Section E'
_journal_page_first o974
_journal_page_last o975
_journal_paper_doi 10.1107/S1600536813013986
_journal_volume 69
_journal_year 2013
_chemical_formula_iupac 'C19 H19 N5 O5, 3.5H2 O'
_chemical_formula_moiety 'C19 H19 N5 O5, 3.5(H2 O)'
_chemical_formula_sum 'C19 H26 N5 O8.5'
_chemical_formula_weight 460.45
_chemical_name_systematic
'5-(6-Amino-1,3-dimethyl-2,4-dioxo-1,2,3,4-tetrahydropyrimidin-5-yl)-1,3-dimethyl-1<i>H</i>-chromeno[2,3-<i>d</i>]pyrimidine-2,4(3<i>H</i>,5<i>H</i>)-dione 3.5-hydrate'
_space_group_crystal_system monoclinic
_space_group_IT_number 15
_space_group_name_Hall '-C 2yc'
_space_group_name_H-M_alt 'C 1 2/c 1'
_symmetry_space_group_name_Hall '-C 2yc'
_symmetry_space_group_name_H-M 'C 1 2/c 1'
_cell_angle_alpha 90
_cell_angle_beta 119.860(16)
_cell_angle_gamma 90
_cell_formula_units_Z 8
_cell_length_a 29.993(4)
_cell_length_b 7.9105(6)
_cell_length_c 21.458(3)
_cell_measurement_temperature 298(2)
_cell_volume 4415.2(12)
_computing_cell_refinement
;
CrysAlis PRO (Oxford Diffraction, 2007)
;
_computing_data_collection
;
CrysAlis PRO (Oxford Diffraction, 2007)
;
_computing_data_reduction
;
CrysAlis PRO (Oxford Diffraction, 2007)
;
_computing_molecular_graphics 'OLEX2 (Dolomanov <i>et al.</i>, 2009)'
_computing_publication_material 'OLEX2 (Dolomanov <i>et al.</i>, 2009)'
_computing_structure_refinement 'SHELXL2013 (Sheldrick, 2008)'
_computing_structure_solution
;
OLEX.SOLVE (Bourhis <i>et al.</i>, 2013)
;
_diffrn_ambient_temperature 298(2)
_diffrn_detector_area_resol_mean 16.1511
_diffrn_measured_fraction_theta_full 0.998
_diffrn_measured_fraction_theta_max 0.996
_diffrn_measurement_device_type 'Oxford Diffraction Xcalibur (Eos, Gemini)'
_diffrn_measurement_method '\w scans'
_diffrn_radiation_monochromator graphite
_diffrn_radiation_type MoK\a
_diffrn_radiation_wavelength 0.71073
_diffrn_reflns_av_R_equivalents 0.0690
_diffrn_reflns_limit_h_max 36
_diffrn_reflns_limit_h_min -37
_diffrn_reflns_limit_k_max 5
_diffrn_reflns_limit_k_min -9
_diffrn_reflns_limit_l_max 26
_diffrn_reflns_limit_l_min -26
_diffrn_reflns_number 9327
_diffrn_reflns_theta_full 25.242
_diffrn_reflns_theta_max 26.497
_diffrn_reflns_theta_min 2.755
_exptl_absorpt_coefficient_mu 0.110
_exptl_absorpt_correction_T_max 1.00
_exptl_absorpt_correction_T_min 0.93
_exptl_absorpt_correction_type multi-scan
_exptl_absorpt_process_details
;
(CrysAlis PRO; Oxford Diffraction, 2007)
;
_exptl_crystal_colour 'clear colourless'
_exptl_crystal_density_diffrn 1.385
_exptl_crystal_description block
_exptl_crystal_F_000 1944
_exptl_crystal_size_max 0.32
_exptl_crystal_size_mid 0.12
_exptl_crystal_size_min 0.06
_refine_diff_density_max 0.236
_refine_diff_density_min -0.246
_refine_ls_extinction_coef 0.0029(2)
_refine_ls_extinction_expression Fc^*^=kFc[1+0.001xFc^2^\l^3^/sin(2\q)]^-1/4^
_refine_ls_extinction_method 'SHELXL2013 (Sheldrick, 2008)'
_refine_ls_goodness_of_fit_ref 0.977
_refine_ls_hydrogen_treatment constr
_refine_ls_matrix_type full
_refine_ls_number_parameters 308
_refine_ls_number_reflns 4554
_refine_ls_number_restraints 0
_refine_ls_restrained_S_all 0.977
_refine_ls_R_factor_all 0.1123
_refine_ls_R_factor_gt 0.0603
_refine_ls_shift/su_max 0.001
_refine_ls_shift/su_mean 0.000
_refine_ls_structure_factor_coef Fsqd
_refine_ls_weighting_details
;
 w=1/[\s^2^(Fo^2^)+(0.0370P)^2^]
 where P=(Fo^2^+2Fc^2^)/3
;
_refine_ls_weighting_scheme calc
_refine_ls_wR_factor_gt 0.1094
_refine_ls_wR_factor_ref 0.1368
_reflns_number_gt 2538
_reflns_number_total 4554
_reflns_threshold_expression I>2\s(I)
_cod_data_source_file go2089.cif
_cod_data_source_block I
_cod_original_cell_volume 4415.3(10)
_cod_original_formula_sum 'C19 H26 N5 O8.50'
_cod_database_code 2237846
_cod_database_fobs_code 2237846
_shelx_space_group_comment
;
The symmetry employed for this shelxl refinement is uniquely defined
by the following loop, which should always be used as a source of
symmetry information in preference to the above space-group names.
They are only intended as comments.
;
_shelxl_version_number 20.13

loop_
_space_group_symop_operation_xyz
'x, y, z'
'-x, y, -z+1/2'
'x+1/2, y+1/2, z'
'-x+1/2, y+1/2, -z+1/2'
'-x, -y, -z'
'x, -y, z-1/2'
'-x+1/2, -y+1/2, -z'
'x+1/2, -y+1/2, z-1/2'

loop_
_atom_site_type_symbol
_atom_site_label
_atom_site_fract_x
_atom_site_fract_y
_atom_site_fract_z
_atom_site_U_iso_or_equiv
_atom_site_adp_type
_atom_site_calc_flag
_atom_site_occupancy
O O1 0.20391(8) 1.0426(2) 0.41093(10) 0.0553(6) Uani d 1
O O2 0.36262(7) 0.8244(2) 0.56168(9) 0.0444(5) Uani d 1
O O3 0.51160(8) 0.8412(3) 0.44642(10) 0.0579(6) Uani d 1
O O4 0.34405(7) 0.6704(2) 0.34016(8) 0.0442(5) Uani d 1
O O5 0.24740(6) 0.5527(2) 0.34356(8) 0.0378(5) Uani d 1
N N1 0.28226(8) 0.9305(3) 0.48757(10) 0.0350(5) Uani d 1
N N2 0.22732(8) 0.8001(3) 0.37727(10) 0.0374(6) Uani d 1
N N3 0.42861(9) 0.7489(3) 0.39256(11) 0.0399(6) Uani d 1
N N4 0.48358(8) 0.7140(3) 0.51612(10) 0.0359(6) Uani d 1
N N6 0.45814(8) 0.5830(3) 0.58939(10) 0.0469(7) Uani d 1
H H6A 0.4358 0.5337 0.5972 0.056 Uiso calc 1
H H6B 0.4891 0.5975 0.6240 0.056 Uiso calc 1
C C1 0.23592(11) 0.9317(4) 0.42411(14) 0.0398(7) Uani d 1
C C2 0.26390(10) 0.6756(3) 0.39378(12) 0.0316(6) Uani d 1
C C3 0.31020(9) 0.6787(3) 0.45432(12) 0.0289(6) Uani d 1
C C4 0.32143(10) 0.8121(3) 0.50451(12) 0.0323(6) Uani d 1
C C5 0.47635(11) 0.7709(3) 0.45087(14) 0.0394(7) Uani d 1
C C6 0.44477(10) 0.6371(3) 0.52362(12) 0.0307(6) Uani d 1
C C7 0.39607(9) 0.6201(3) 0.46424(11) 0.0284(6) Uani d 1
C C8 0.38635(11) 0.6784(3) 0.39612(12) 0.0338(6) Uani d 1
C C9 0.35107(9) 0.5470(3) 0.46939(11) 0.0297(6) Uani d 1
H H9 0.3645 0.5081 0.5189 0.036 Uiso calc 1
C C10 0.32640(10) 0.3965(3) 0.42059(12) 0.0294(6) Uani d 1
C C11 0.27754(10) 0.4047(3) 0.36074(12) 0.0307(6) Uani d 1
C C12 0.25456(11) 0.2707(3) 0.31460(13) 0.0418(7) Uani d 1
H H12 0.2217 0.2811 0.2751 0.050 Uiso calc 1
C C13 0.28154(13) 0.1200(4) 0.32827(14) 0.0484(8) Uani d 1
H H13 0.2669 0.0284 0.2975 0.058 Uiso calc 1
C C14 0.33003(12) 0.1059(4) 0.38743(15) 0.0466(8) Uani d 1
H H14 0.3480 0.0047 0.3966 0.056 Uiso calc 1
C C15 0.35207(11) 0.2422(3) 0.43328(13) 0.0384(7) Uani d 1
H H15 0.3846 0.2306 0.4733 0.046 Uiso calc 1
C C16 0.17779(11) 0.7988(4) 0.30914(13) 0.0573(9) Uani d 1
H H16A 0.1795 0.7193 0.2766 0.086 Uiso calc 1
H H16B 0.1709 0.9096 0.2881 0.086 Uiso calc 1
H H16C 0.1508 0.7667 0.3184 0.086 Uiso calc 1
C C17 0.29347(11) 1.0725(3) 0.53773(14) 0.0498(8) Uani d 1
H H17A 0.3180 1.0370 0.5856 0.075 Uiso calc 1
H H17B 0.2623 1.1077 0.5363 0.075 Uiso calc 1
H H17C 0.3074 1.1651 0.5240 0.075 Uiso calc 1
C C18 0.53408(11) 0.7462(4) 0.57937(14) 0.0517(8) Uani d 1
H H18A 0.5296 0.8003 0.6159 0.078 Uiso calc 1
H H18B 0.5538 0.8184 0.5662 0.078 Uiso calc 1
H H18C 0.5519 0.6410 0.5974 0.078 Uiso calc 1
C C19 0.41982(13) 0.8013(4) 0.32181(13) 0.0627(10) Uani d 1
H H19A 0.3910 0.7404 0.2851 0.094 Uiso calc 1
H H19B 0.4499 0.7775 0.3183 0.094 Uiso calc 1
H H19C 0.4128 0.9204 0.3157 0.094 Uiso calc 1
O O6W 0.40247(8) 1.3900(3) 0.65089(12) 0.0588(6) Uani d 1
H H6WA 0.3707 1.3937 0.6386 0.088 Uiso d 1
H H6WB 0.4104 1.2891 0.6470 0.088 Uiso d 1
O O7W 0.43622(9) 1.0753(3) 0.62611(10) 0.0552(6) Uani d 1
H H7WA 0.4531 1.1006 0.6055 0.083 Uiso d 1
H H7WB 0.4155 0.9949 0.6036 0.083 Uiso d 1
O O8W 0.54970(10) 0.6130(4) 0.72984(11) 0.0811(8) Uani d 1
H H8WA 0.5350 0.6963 0.7373 0.122 Uiso d 1
H H8WB 0.5579 0.5401 0.7631 0.122 Uiso d 1
O O9W 0.5000 0.8957(5) 0.7500 0.1228(18) Uani d 1
H H9W 0.4827 0.9612 0.7146 0.184 Uiso d 1

loop_
_atom_site_aniso_label
_atom_site_aniso_U_11
_atom_site_aniso_U_22
_atom_site_aniso_U_33
_atom_site_aniso_U_12
_atom_site_aniso_U_13
_atom_site_aniso_U_23
O1 0.0445(13) 0.0462(12) 0.0788(14) 0.0148(11) 0.0333(12) 0.0016(11)
O2 0.0366(12) 0.0490(12) 0.0398(10) -0.0016(10) 0.0131(9) -0.0123(9)
O3 0.0455(14) 0.0749(15) 0.0645(13) -0.0121(12) 0.0357(11) 0.0036(11)
O4 0.0348(12) 0.0556(12) 0.0329(9) -0.0022(10) 0.0098(9) 0.0056(9)
O5 0.0291(10) 0.0419(11) 0.0321(9) -0.0001(9) 0.0075(8) -0.0069(8)
N1 0.0314(13) 0.0298(12) 0.0480(12) 0.0017(11) 0.0229(11) -0.0050(10)
N2 0.0227(12) 0.0441(14) 0.0399(12) 0.0061(11) 0.0114(10) -0.0007(11)
N3 0.0388(15) 0.0482(14) 0.0377(12) -0.0051(12) 0.0229(11) 0.0031(11)
N4 0.0251(13) 0.0444(13) 0.0371(11) 0.0000(11) 0.0146(10) 0.0003(10)
N6 0.0248(13) 0.0726(17) 0.0309(11) -0.0112(13) 0.0044(10) 0.0060(11)
C1 0.0354(16) 0.0398(16) 0.0509(16) 0.0040(14) 0.0266(14) 0.0040(14)
C2 0.0241(14) 0.0342(14) 0.0349(13) -0.0023(12) 0.0134(12) -0.0023(11)
C3 0.0232(14) 0.0298(14) 0.0326(12) -0.0032(11) 0.0131(11) -0.0041(11)
C4 0.0302(15) 0.0366(15) 0.0333(13) -0.0059(13) 0.0181(12) -0.0033(11)
C5 0.0329(17) 0.0404(16) 0.0521(17) 0.0039(14) 0.0268(14) 0.0025(14)
C6 0.0263(14) 0.0345(14) 0.0327(13) 0.0023(12) 0.0158(11) -0.0005(12)
C7 0.0222(14) 0.0303(14) 0.0312(12) 0.0054(11) 0.0121(11) 0.0025(11)
C8 0.0340(16) 0.0348(15) 0.0313(13) 0.0019(13) 0.0153(12) -0.0010(11)
C9 0.0246(14) 0.0342(14) 0.0260(12) -0.0001(12) 0.0094(11) -0.0015(11)
C10 0.0302(15) 0.0307(14) 0.0333(13) -0.0038(12) 0.0204(12) -0.0032(11)
C11 0.0312(15) 0.0337(14) 0.0284(12) 0.0008(12) 0.0157(11) -0.0024(11)
C12 0.0442(18) 0.0456(17) 0.0338(14) -0.0154(15) 0.0182(13) -0.0104(13)
C13 0.065(2) 0.0394(17) 0.0512(17) -0.0101(17) 0.0370(17) -0.0134(14)
C14 0.060(2) 0.0339(16) 0.0600(18) -0.0009(15) 0.0404(17) -0.0045(14)
C15 0.0395(17) 0.0361(15) 0.0443(15) 0.0054(14) 0.0243(13) 0.0037(13)
C16 0.0357(19) 0.069(2) 0.0505(17) 0.0128(17) 0.0093(15) -0.0031(16)
C17 0.057(2) 0.0424(17) 0.0625(18) -0.0016(16) 0.0394(17) -0.0147(15)
C18 0.0275(16) 0.069(2) 0.0514(17) -0.0142(16) 0.0140(14) -0.0073(16)
C19 0.073(3) 0.080(2) 0.0452(16) -0.018(2) 0.0366(17) 0.0045(17)
O6W 0.0444(14) 0.0660(15) 0.0617(13) -0.0016(12) 0.0231(12) -0.0009(12)
O7W 0.0469(15) 0.0627(15) 0.0571(12) -0.0127(12) 0.0267(11) -0.0025(11)
O8W 0.0576(17) 0.114(2) 0.0506(13) 0.0053(16) 0.0110(12) 0.0133(14)
O9W 0.157(4) 0.076(3) 0.060(2) 0.000 -0.002(2) 0.000

loop_
_atom_type_symbol
_atom_type_description
_atom_type_scat_dispersion_real
_atom_type_scat_dispersion_imag
_atom_type_scat_source
C C 0.0033 0.0016 'International Tables Vol C Tables 4.2.6.8 and 6.1.1.4'
H H 0.0000 0.0000 'International Tables Vol C Tables 4.2.6.8 and 6.1.1.4'
N N 0.0061 0.0033 'International Tables Vol C Tables 4.2.6.8 and 6.1.1.4'
O O 0.0106 0.0060 'International Tables Vol C Tables 4.2.6.8 and 6.1.1.4'

loop_
_geom_angle_atom_site_label_1
_geom_angle_atom_site_label_2
_geom_angle_atom_site_label_3
_geom_angle
C2 O5 C11 117.17(18)
C1 N1 C4 124.3(2)
C1 N1 C17 117.8(2)
C4 N1 C17 117.6(2)
C1 N2 C2 121.0(2)
C1 N2 C16 117.2(2)
C2 N2 C16 121.8(2)
C5 N3 C8 123.9(2)
C5 N3 C19 118.6(2)
C8 N3 C19 117.5(2)
C5 N4 C6 122.8(2)
C5 N4 C18 116.7(2)
C6 N4 C18 120.4(2)
H6A N6 H6B 120.0
C6 N6 H6A 120.0
C6 N6 H6B 120.0
O1 C1 N1 121.4(3)
O1 C1 N2 122.1(3)
N1 C1 N2 116.4(2)
O5 C2 N2 112.3(2)
O5 C2 C3 125.1(2)
C3 C2 N2 122.6(2)
C2 C3 C4 119.0(2)
C2 C3 C9 121.9(2)
C4 C3 C9 119.1(2)
O2 C4 N1 119.9(2)
O2 C4 C3 123.5(2)
N1 C4 C3 116.6(2)
O3 C5 N3 122.2(2)
O3 C5 N4 121.0(3)
N3 C5 N4 116.8(2)
N6 C6 N4 115.8(2)
N6 C6 C7 124.5(2)
C7 C6 N4 119.7(2)
C6 C7 C8 119.9(2)
C6 C7 C9 122.5(2)
C8 C7 C9 117.6(2)
O4 C8 N3 118.5(2)
O4 C8 C7 124.6(3)
C7 C8 N3 116.9(2)
C3 C9 C7 112.1(2)
C3 C9 H9 107.4
C7 C9 H9 107.4
C10 C9 C3 109.15(19)
C10 C9 C7 113.24(19)
C10 C9 H9 107.4
C11 C10 C9 122.1(2)
C11 C10 C15 116.6(2)
C15 C10 C9 121.4(2)
C10 C11 O5 121.6(2)
C12 C11 O5 115.1(2)
C12 C11 C10 123.3(2)
C11 C12 H12 120.7
C11 C12 C13 118.6(3)
C13 C12 H12 120.7
C12 C13 H13 120.0
C14 C13 C12 120.0(3)
C14 C13 H13 120.0
C13 C14 H14 119.9
C13 C14 C15 120.2(3)
C15 C14 H14 119.9
C10 C15 H15 119.3
C14 C15 C10 121.3(3)
C14 C15 H15 119.3
N2 C16 H16A 109.5
N2 C16 H16B 109.5
N2 C16 H16C 109.5
H16A C16 H16B 109.5
H16A C16 H16C 109.5
H16B C16 H16C 109.5
N1 C17 H17A 109.5
N1 C17 H17B 109.5
N1 C17 H17C 109.5
H17A C17 H17B 109.5
H17A C17 H17C 109.5
H17B C17 H17C 109.5
N4 C18 H18A 109.5
N4 C18 H18B 109.5
N4 C18 H18C 109.5
H18A C18 H18B 109.5
H18A C18 H18C 109.5
H18B C18 H18C 109.5
N3 C19 H19A 109.5
N3 C19 H19B 109.5
N3 C19 H19C 109.5
H19A C19 H19B 109.5
H19A C19 H19C 109.5
H19B C19 H19C 109.5
H6WA O6W H6WB 109.1
H7WA O7W H7WB 109.8
H8WA O8W H8WB 109.1

loop_
_geom_bond_atom_site_label_1
_geom_bond_atom_site_label_2
_geom_bond_distance
O1 C1 1.225(3)
O2 C4 1.238(3)
O3 C5 1.240(3)
O4 C8 1.240(3)
O5 C2 1.349(3)
O5 C11 1.411(3)
N1 C1 1.379(3)
N1 C4 1.401(3)
N1 C17 1.474(3)
N2 C1 1.379(3)
N2 C2 1.383(3)
N2 C16 1.477(3)
N3 C5 1.365(3)
N3 C8 1.421(3)
N3 C19 1.465(3)
N4 C5 1.381(3)
N4 C6 1.392(3)
N4 C18 1.468(3)
N6 H6A 0.8600
N6 H6B 0.8600
N6 C6 1.331(3)
C2 C3 1.349(3)
C3 C4 1.424(3)
C3 C9 1.516(3)
C6 C7 1.386(3)
C7 C8 1.418(3)
C7 C9 1.522(3)
C9 H9 0.9800
C9 C10 1.513(3)
C10 C11 1.388(3)
C10 C15 1.396(3)
C11 C12 1.378(3)
C12 H12 0.9300
C12 C13 1.388(4)
C13 H13 0.9300
C13 C14 1.379(4)
C14 H14 0.9300
C14 C15 1.385(3)
C15 H15 0.9300
C16 H16A 0.9600
C16 H16B 0.9600
C16 H16C 0.9600
C17 H17A 0.9600
C17 H17B 0.9600
C17 H17C 0.9600
C18 H18A 0.9600
C18 H18B 0.9600
C18 H18C 0.9600
C19 H19A 0.9600
C19 H19B 0.9600
C19 H19C 0.9600
O6W H6WA 0.8524
O6W H6WB 0.8486
O7W H7WA 0.8449
O7W H7WB 0.8516
O8W H8WA 0.8524
O8W H8WB 0.8519
O9W H9W 0.8500

loop_
_geom_hbond_atom_site_label_D
_geom_hbond_atom_site_label_H
_geom_hbond_atom_site_label_A
_geom_hbond_site_symmetry_A
_geom_hbond_distance_DH
_geom_hbond_distance_HA
_geom_hbond_distance_DA
_geom_hbond_angle_DHA
N6 H6A O6W 1_545 0.86 2.18 3.009(3) 161
N6 H6B O8W . 0.86 2.09 2.905(3) 158
O6W H6WA O1 7_576 0.85 2.01 2.830(3) 162
O6W H6WB O7W . 0.85 2.00 2.835(3) 167
O7W H7WA O3 5_676 0.84 1.94 2.781(3) 177
O7W H7WB O2 . 0.85 1.93 2.773(3) 170
O8W H8WA O9W . 0.85 1.99 2.838(4) 177
O8W H8WB O6W 2_646 0.85 2.01 2.840(3) 164
O9W H9W O7W . 0.85 1.93 2.772(3) 170

loop_
_geom_torsion_atom_site_label_1
_geom_torsion_atom_site_label_2
_geom_torsion_atom_site_label_3
_geom_torsion_atom_site_label_4
_geom_torsion
O5 C2 C3 C4 -176.7(2)
O5 C2 C3 C9 5.0(4)
O5 C11 C12 C13 -179.4(2)
N2 C2 C3 C4 2.1(4)
N2 C2 C3 C9 -176.2(2)
N4 C6 C7 C8 1.1(4)
N4 C6 C7 C9 -176.3(2)
N6 C6 C7 C8 -178.3(2)
N6 C6 C7 C9 4.3(4)
C1 N1 C4 O2 177.3(2)
C1 N1 C4 C3 -4.7(4)
C1 N2 C2 O5 176.3(2)
C1 N2 C2 C3 -2.6(4)
C2 O5 C11 C10 -11.2(3)
C2 O5 C11 C12 167.9(2)
C2 N2 C1 O1 -179.3(2)
C2 N2 C1 N1 -0.5(4)
C2 C3 C4 O2 179.3(2)
C2 C3 C4 N1 1.4(4)
C2 C3 C9 C7 109.6(3)
C2 C3 C9 C10 -16.7(3)
C3 C9 C10 C11 15.2(3)
C3 C9 C10 C15 -165.5(2)
C4 N1 C1 O1 -176.9(2)
C4 N1 C1 N2 4.3(4)
C4 C3 C9 C7 -68.7(3)
C4 C3 C9 C10 165.0(2)
C5 N3 C8 O4 177.1(2)
C5 N3 C8 C7 -3.5(4)
C5 N4 C6 N6 177.5(2)
C5 N4 C6 C7 -2.0(4)
C6 N4 C5 O3 178.9(3)
C6 N4 C5 N3 0.1(4)
C6 C7 C8 O4 -179.2(2)
C6 C7 C8 N3 1.5(3)
C6 C7 C9 C3 112.4(3)
C6 C7 C9 C10 -123.6(2)
C7 C9 C10 C11 -110.4(3)
C7 C9 C10 C15 68.9(3)
C8 N3 C5 O3 -176.0(2)
C8 N3 C5 N4 2.7(4)
C8 C7 C9 C3 -65.0(3)
C8 C7 C9 C10 59.0(3)
C9 C3 C4 O2 -2.4(4)
C9 C3 C4 N1 179.7(2)
C9 C7 C8 O4 -1.7(4)
C9 C7 C8 N3 179.0(2)
C9 C10 C11 O5 -2.3(4)
C9 C10 C11 C12 178.7(2)
C9 C10 C15 C14 -178.2(2)
C10 C11 C12 C13 -0.2(4)
C11 O5 C2 N2 -168.9(2)
C11 O5 C2 C3 10.0(4)
C11 C10 C15 C14 1.2(4)
C11 C12 C13 C14 0.7(4)
C12 C13 C14 C15 -0.2(4)
C13 C14 C15 C10 -0.8(4)
C15 C10 C11 O5 178.3(2)
C15 C10 C11 C12 -0.7(4)
C16 N2 C1 O1 0.9(4)
C16 N2 C1 N1 179.7(2)
C16 N2 C2 O5 -4.0(3)
C16 N2 C2 C3 177.1(2)
C17 N1 C1 O1 -3.3(4)
C17 N1 C1 N2 177.9(2)
C17 N1 C4 O2 3.7(4)
C17 N1 C4 C3 -178.4(2)
C18 N4 C5 O3 2.0(4)
C18 N4 C5 N3 -176.7(2)
C18 N4 C6 N6 -5.8(4)
C18 N4 C6 C7 174.7(2)
C19 N3 C5 O3 3.7(4)
C19 N3 C5 N4 -177.6(2)
C19 N3 C8 O4 -2.5(4)
C19 N3 C8 C7 176.8(2)
